data_1564788
loop_
_publ_author_name
'Qiu, Shaotong'
'Gao, Xiang'
'Zhu, Shifa'

_publ_section_title
;
 Dirhodium(II)-Catalysed Cycloisomerization of Azaenyne: Rapid Assembly of
 Centrally and Axially Chiral Isoindazoles Frameworks
;
_journal_name_full 'Chemical Science'
_journal_paper_doi 10.1039/D1SC04961E
_journal_year 2021
_chemical_formula_moiety 'C35 H23 Br N2 O5'
_chemical_formula_sum 'C35 H23 Br N2 O5'
_chemical_formula_weight 631.46
_space_group_crystal_system monoclinic
_space_group_IT_number 4
_space_group_name_Hall 'P 2yb'
_space_group_name_H-M_alt 'P 1 21 1'
_atom_sites_solution_hydrogens geom
_atom_sites_solution_primary dual
_audit_creation_date 2021-06-03
_audit_creation_method
;
Olex2 1.3-alpha
(compiled 2020.09.11 svn.r3730fd0d for OlexSys, GUI svn.r6159)
;
_audit_update_record
;
2021-08-27 deposited with the CCDC.	2021-09-29 downloaded from the CCDC.
;
_cell_angle_alpha 90
_cell_angle_beta 92.079(13)
_cell_angle_gamma 90
_cell_formula_units_Z 2
_cell_length_a 8.9824(12)
_cell_length_b 10.3845(11)
_cell_length_c 15.312(2)
_cell_measurement_reflns_used 2931
_cell_measurement_temperature 150.00(10)
_cell_measurement_theta_max 27.0510
_cell_measurement_theta_min 2.5560
_cell_volume 1427.3(3)
_computing_cell_refinement 'CrysAlisPro 1.171.38.43f (Rigaku OD, 2015)'
_computing_data_collection 'CrysAlisPro 1.171.38.43f (Rigaku OD, 2015)'
_computing_data_reduction 'CrysAlisPro 1.171.38.43f (Rigaku OD, 2015)'
_computing_molecular_graphics 'Olex2 1.3-alpha (Dolomanov et al., 2009)'
_computing_publication_material 'Olex2 1.3-alpha (Dolomanov et al., 2009)'
_computing_structure_refinement 'SHELXL 2018/3 (Sheldrick, 2015)'
_computing_structure_solution 'SHELXT  (Sheldrick, 2015)'
_diffrn_ambient_environment N~2~
_diffrn_ambient_temperature 150.00(10)
_diffrn_detector 'CCD plate'
_diffrn_detector_area_resol_mean 5.2684
_diffrn_detector_type AtlasS2
_diffrn_measured_fraction_theta_full 0.993
_diffrn_measured_fraction_theta_max 0.869
_diffrn_measurement_details
;
List of Runs (angles in degrees, time in seconds):

  # Type    Start    End  Width  t~exp~   \w     \q     \k     \f   Frames
#--------------------------------------------------------------------------
  1  \w    -81.00 -46.00   1.00    7.00    --  -11.27 146.00 171.41   35
  2  \w    -20.00  29.00   1.00    7.00    --  -11.27 -99.00-180.00   49
  3  \w    -59.00  18.00   1.00    7.00    --   11.90 -38.00  30.00   77
  4  \w     27.00  82.00   1.00    7.00    --   11.90-147.00  19.00   55
  5  \w    -28.00  72.00   1.00    7.00    --   11.90  19.00  30.00  100
;
_diffrn_measurement_device 'four-circle diffractometer'
_diffrn_measurement_device_type 'SuperNova, Dual, Cu at zero, AtlasS2'
_diffrn_measurement_method '\w scans'
_diffrn_orient_matrix_type 'CrysAlisPro convention (1999,Acta A55,543-557)'
_diffrn_orient_matrix_UB_11 -0.0574480000
_diffrn_orient_matrix_UB_12 0.0022951000
_diffrn_orient_matrix_UB_13 -0.0330746000
_diffrn_orient_matrix_UB_21 0.0541979000
_diffrn_orient_matrix_UB_22 0.0058926000
_diffrn_orient_matrix_UB_23 -0.0322319000
_diffrn_orient_matrix_UB_31 0.0027653000
_diffrn_orient_matrix_UB_32 -0.0680108000
_diffrn_orient_matrix_UB_33 -0.0039196000
_diffrn_radiation_monochromator mirror
_diffrn_radiation_probe x-ray
_diffrn_radiation_type 'Mo K\a'
_diffrn_radiation_wavelength 0.71073
_diffrn_reflns_av_R_equivalents 0.0899
_diffrn_reflns_av_unetI/netI 0.1693
_diffrn_reflns_Laue_measured_fraction_full 0.993
_diffrn_reflns_Laue_measured_fraction_max 0.869
_diffrn_reflns_limit_h_max 11
_diffrn_reflns_limit_h_min -9
_diffrn_reflns_limit_k_max 13
_diffrn_reflns_limit_k_min -12
_diffrn_reflns_limit_l_max 14
_diffrn_reflns_limit_l_min -19
_diffrn_reflns_number 11864
_diffrn_reflns_point_group_measured_fraction_full 0.978
_diffrn_reflns_point_group_measured_fraction_max 0.810
_diffrn_reflns_theta_full 25.242
_diffrn_reflns_theta_max 29.541
_diffrn_reflns_theta_min 2.269
_diffrn_source 'micro-focus sealed X-ray tube'
_diffrn_source_type 'SuperNova (Mo) X-ray Source'
_exptl_absorpt_coefficient_mu 1.488
_exptl_absorpt_correction_T_max 1.00000
_exptl_absorpt_correction_T_min 0.27930
_exptl_absorpt_correction_type multi-scan
_exptl_absorpt_process_details
;
CrysAlisPro 1.171.38.43f (Rigaku Oxford Diffraction, 2015)
Empirical absorption correction using spherical harmonics,
 implemented in SCALE3 ABSPACK scaling algorithm.
;
_exptl_crystal_colour colourless
_exptl_crystal_colour_primary colourless
_exptl_crystal_density_diffrn 1.469
_exptl_crystal_description block
_exptl_crystal_F_000 644
_exptl_crystal_size_max 0.14
_exptl_crystal_size_mid 0.12
_exptl_crystal_size_min 0.1
_refine_diff_density_max 1.437
_refine_diff_density_min -1.309
_refine_diff_density_rms 0.130
_refine_ls_abs_structure_details
;
 Flack x determined using 1087 quotients [(I+)-(I-)]/[(I+)+(I-)]
 (Parsons, Flack and Wagner, Acta Cryst. B69 (2013) 249-259).
;
_refine_ls_abs_structure_Flack 0.004(14)
_refine_ls_extinction_method none
_refine_ls_goodness_of_fit_ref 1.037
_refine_ls_hydrogen_treatment constr
_refine_ls_matrix_type full
_refine_ls_number_parameters 400
_refine_ls_number_reflns 6468
_refine_ls_number_restraints 47
_refine_ls_restrained_S_all 1.046
_refine_ls_R_factor_all 0.1301
_refine_ls_R_factor_gt 0.0849
_refine_ls_shift/su_max 0.001
_refine_ls_shift/su_mean 0.000
_refine_ls_structure_factor_coef Fsqd
_refine_ls_weighting_details 'w=1/[\s^2^(Fo^2^)+(0.0864P)^2^] where P=(Fo^2^+2Fc^2^)/3'
_refine_ls_weighting_scheme calc
_refine_ls_wR_factor_gt 0.1807
_refine_ls_wR_factor_ref 0.2153
_reflns_Friedel_coverage 0.772
_reflns_Friedel_fraction_full 0.961
_reflns_Friedel_fraction_max 0.745
_reflns_number_gt 4097
_reflns_number_total 6468
_reflns_threshold_expression 'I > 2\s(I)'
_cod_data_source_file d1sc04961e2.cif
_cod_data_source_block 78-3
_cod_original_cell_volume 1427.4(3)
_cod_database_code 1564788
_shelx_shelxl_version_number 2018/3
_shelx_space_group_comment
;
The symmetry employed for this shelxl refinement is uniquely defined
by the following loop, which should always be used as a source of
symmetry information in preference to the above space-group names.
They are only intended as comments.
;
_reflns_odcompleteness_completeness 99.26
_reflns_odcompleteness_iscentric 1
_reflns_odcompleteness_theta 26.32
_olex2_refinement_description
;
1. Fixed Uiso
 At 1.2 times of:
  All C(H) groups
 At 1.5 times of:
  All C(H,H,H) groups
2. Rigid bond restraints
 C28, C29, C30, Br1
 with sigma for 1-2 distances of 0.002 and sigma for 1-3 distances of 0.002
3. Uiso/Uaniso restraints and constraints
Br1 \\sim C29 \\sim C28 \\sim C30: within 2A with sigma of 0.002 and sigma for
terminal atoms of 0.004 within 2A
Uanis(Br1) \\sim Ueq, Uanis(C29) \\sim Ueq: with sigma of 0.002 and sigma for
terminal atoms of 0.004
Uanis(Br2) \\sim Ueq, Uanis(C29) \\sim Ueq: with sigma of 0.002 and sigma for
terminal atoms of 0.004
Uanis(Br1) \\sim Ueq: with sigma of 0.002 and sigma for terminal atoms of 0.004
4. Rigid body (RIGU) restrains
 Br1, C29
 with sigma for 1-2 distances of 0.001 and sigma for 1-3 distances of 0.002
 Br2, C29
 with sigma for 1-2 distances of 0.001 and sigma for 1-3 distances of 0.002
5. Others
 Sof(Br2)=1-FVAR(1)
 Sof(Br1)=FVAR(1)
6.a Aromatic/amide H refined with riding coordinates:
 C2(H2), C4(H4), C6(H6), C11(H11), C12(H12), C15(H15), C16(H16), C17(H17),
 C18(H18), C21(H21), C22(H22), C23(H23), C24(H24), C27(H27), C28(H28), C30(H30),
  C31(H31)
6.b Idealised Me refined as rotating group:
 C32(H32A,H32B,H32C), C35(H35A,H35B,H35C)
;
_olex2_submission_special_instructions 'No special instructions were received'
_oxdiff_exptl_absorpt_empirical_details
;
Empirical correction (ABSPACK) includes:
- Absorption correction using spherical harmonics
- Frame scaling
;
_oxdiff_exptl_absorpt_empirical_full_max 2.158
_oxdiff_exptl_absorpt_empirical_full_min 0.412

loop_
_space_group_symop_operation_xyz
'x, y, z'
'-x, y+1/2, -z'

loop_
_atom_site_label
_atom_site_type_symbol
_atom_site_fract_x
_atom_site_fract_y
_atom_site_fract_z
_atom_site_U_iso_or_equiv
_atom_site_adp_type
_atom_site_occupancy
_atom_site_site_symmetry_order
_atom_site_calc_flag
_atom_site_refinement_flags_posn
_atom_site_refinement_flags_adp
_atom_site_refinement_flags_occupancy
_atom_site_disorder_assembly
_atom_site_disorder_group
Br1 Br 1.12155(18) 0.6756(3) 0.04755(9) 0.0207(4) Uani 0.311(5) 1 d . U P A 1
Br2 Br 1.11915(10) 0.67539(13) 0.04620(7) 0.0430(3) Uani 0.689(5) 1 d . U P A 2
O1 O 0.9582(5) 0.2517(4) 0.5842(3) 0.0365(13) Uani 1 1 d . . . . .
O2 O 0.9544(6) 0.0463(4) 0.5407(3) 0.0384(13) Uani 1 1 d . . . . .
O3 O 0.6867(5) 0.5799(3) 0.4360(2) 0.0275(11) Uani 1 1 d . . . . .
O4 O 0.7535(6) -0.0399(4) 0.2303(3) 0.0395(13) Uani 1 1 d . . . . .
O5 O 0.6253(5) 0.1218(3) 0.1662(3) 0.0345(12) Uani 1 1 d . . . . .
N1 N 0.4291(6) 0.4200(4) 0.1005(3) 0.0260(13) Uani 1 1 d . . . . .
N2 N 0.5165(5) 0.4936(4) 0.1592(3) 0.0207(12) Uani 1 1 d . . . . .
C1 C 0.6993(7) 0.3706(5) 0.3712(4) 0.0231(14) Uani 1 1 d . . . . .
C2 C 0.7818(7) 0.3282(5) 0.4441(4) 0.0240(14) Uani 1 1 d . . . . .
H2 H 0.798266 0.383758 0.491064 0.029 Uiso 1 1 calc R U . . .
C3 C 0.8403(6) 0.2042(5) 0.4481(3) 0.0259(16) Uani 1 1 d . . . . .
C4 C 0.8184(7) 0.1215(5) 0.3783(4) 0.0268(15) Uani 1 1 d . . . . .
H4 H 0.859963 0.039495 0.380213 0.032 Uiso 1 1 calc R U . . .
C5 C 0.7341(6) 0.1606(5) 0.3049(3) 0.0249(14) Uani 1 1 d . . . . .
C6 C 0.6735(7) 0.2845(5) 0.3016(4) 0.0235(14) Uani 1 1 d . . . . .
H6 H 0.615764 0.310079 0.253035 0.028 Uiso 1 1 calc R U . . .
C7 C 0.6349(7) 0.4991(5) 0.3687(3) 0.0214(14) Uani 1 1 d . . . . .
C8 C 0.5365(7) 0.5636(5) 0.3151(3) 0.0209(14) Uani 1 1 d . . . . .
C9 C 0.5194(6) 0.6912(5) 0.3516(3) 0.0222(13) Uani 1 1 d . . . . .
C10 C 0.6157(6) 0.6948(5) 0.4234(3) 0.0210(13) Uani 1 1 d . . . . .
C11 C 0.6414(7) 0.8054(5) 0.4753(4) 0.0295(16) Uani 1 1 d . . . . .
H11 H 0.707841 0.803590 0.523286 0.035 Uiso 1 1 calc R U . . .
C12 C 0.5673(7) 0.9128(5) 0.4535(4) 0.0289(16) Uani 1 1 d . . . . .
H12 H 0.581931 0.986464 0.487295 0.035 Uiso 1 1 calc R U . . .
C13 C 0.4654(7) 0.9173(5) 0.3788(4) 0.0290(16) Uani 1 1 d . . . . .
C14 C 0.4397(6) 0.8057(5) 0.3256(4) 0.0210(14) Uani 1 1 d . . . . .
C15 C 0.3429(8) 0.8125(5) 0.2529(4) 0.0326(16) Uani 1 1 d . . . . .
H15 H 0.327094 0.739904 0.218226 0.039 Uiso 1 1 calc R U . . .
C16 C 0.2705(8) 0.9249(6) 0.2319(5) 0.044(2) Uani 1 1 d . . . . .
H16 H 0.204378 0.927086 0.183796 0.053 Uiso 1 1 calc R U . . .
C17 C 0.2943(9) 1.0359(6) 0.2813(4) 0.043(2) Uani 1 1 d . . . . .
H17 H 0.246252 1.112239 0.265525 0.051 Uiso 1 1 calc R U . . .
C18 C 0.3885(8) 1.0318(5) 0.3531(4) 0.0393(19) Uani 1 1 d . . . . .
H18 H 0.403016 1.106136 0.386191 0.047 Uiso 1 1 calc R U . . .
C19 C 0.4578(7) 0.5074(5) 0.2393(3) 0.0223(14) Uani 1 1 d . . . . .
C20 C 0.3227(7) 0.4411(5) 0.2334(3) 0.0220(14) Uani 1 1 d . . . . .
C21 C 0.2068(7) 0.4202(5) 0.2915(4) 0.0239(14) Uani 1 1 d . . . . .
H21 H 0.212500 0.454152 0.347758 0.029 Uiso 1 1 calc R U . . .
C22 C 0.0851(7) 0.3487(6) 0.2635(4) 0.0330(16) Uani 1 1 d . . . . .
H22 H 0.007796 0.334707 0.301180 0.040 Uiso 1 1 calc R U . . .
C23 C 0.0761(8) 0.2956(6) 0.1771(4) 0.0348(18) Uani 1 1 d . . . . .
H23 H -0.007409 0.248140 0.159351 0.042 Uiso 1 1 calc R U . . .
C24 C 0.1869(7) 0.3134(5) 0.1208(4) 0.0329(17) Uani 1 1 d . . . . .
H24 H 0.181315 0.276780 0.065316 0.039 Uiso 1 1 calc R U . . .
C25 C 0.3127(6) 0.3895(5) 0.1480(4) 0.0220(14) Uani 1 1 d . . . . .
C26 C 0.6540(7) 0.5396(5) 0.1297(4) 0.0263(15) Uani 1 1 d . . . . .
C27 C 0.7410(7) 0.4627(5) 0.0790(4) 0.0277(15) Uani 1 1 d . . . . .
H27 H 0.705222 0.381917 0.062535 0.033 Uiso 1 1 calc R U . . .
C28 C 0.8773(7) 0.5001(5) 0.0519(4) 0.0237(7) Uani 1 1 d . U . . .
H28 H 0.933439 0.447336 0.016656 0.028 Uiso 1 1 calc R U . . .
C29 C 0.9311(7) 0.6253(5) 0.0803(4) 0.0235(5) Uani 1 1 d . U . . .
C30 C 0.8407(6) 0.7049(4) 0.1276(3) 0.0226(7) Uani 1 1 d . U . . .
H30 H 0.873393 0.787548 0.141788 0.027 Uiso 1 1 calc R U . . .
C31 C 0.7036(6) 0.6649(6) 0.1540(3) 0.0278(14) Uani 1 1 d . . . . .
H31 H 0.644769 0.718599 0.187001 0.033 Uiso 1 1 calc R U . . .
C32 C 1.0264(7) 0.2169(6) 0.6679(4) 0.0341(18) Uani 1 1 d . . . . .
H32A H 1.106700 0.157852 0.659300 0.051 Uiso 1 1 calc R U . . .
H32B H 0.953445 0.176988 0.703384 0.051 Uiso 1 1 calc R U . . .
H32C H 1.064231 0.292930 0.696735 0.051 Uiso 1 1 calc R U . . .
C33 C 0.9233(6) 0.1564(5) 0.5276(3) 0.0256(14) Uani 1 1 d . . . . .
C34 C 0.7074(8) 0.0697(5) 0.2314(4) 0.0291(16) Uani 1 1 d . . . . .
C35 C 0.5864(9) 0.0384(6) 0.0918(4) 0.042(2) Uani 1 1 d . . . . .
H35A H 0.546954 0.089704 0.044185 0.063 Uiso 1 1 calc R U . . .
H35B H 0.512859 -0.023136 0.108466 0.063 Uiso 1 1 calc R U . . .
H35C H 0.673782 -0.006179 0.073815 0.063 Uiso 1 1 calc R U . . .

loop_
_atom_site_aniso_label
_atom_site_aniso_U_11
_atom_site_aniso_U_22
_atom_site_aniso_U_33
_atom_site_aniso_U_23
_atom_site_aniso_U_13
_atom_site_aniso_U_12
Br1 0.0209(6) 0.0303(7) 0.0106(7) 0.0042(7) -0.0033(6) 0.0041(7)
Br2 0.0214(4) 0.0308(4) 0.0772(6) 0.0060(5) 0.0069(4) -0.0013(5)
O1 0.045(3) 0.038(2) 0.025(2) 0.0000(17) -0.020(2) 0.003(2)
O2 0.050(3) 0.028(2) 0.036(2) 0.0065(17) -0.008(2) 0.009(2)
O3 0.033(3) 0.0230(17) 0.026(2) -0.0046(15) -0.0094(19) -0.0042(18)
O4 0.051(3) 0.0194(17) 0.048(3) -0.0072(17) -0.003(2) 0.013(2)
O5 0.038(3) 0.0289(19) 0.036(2) -0.0070(17) -0.011(2) 0.0007(19)
N1 0.021(3) 0.031(2) 0.026(2) -0.0050(19) -0.006(2) -0.004(2)
N2 0.020(3) 0.019(2) 0.024(2) 0.0043(17) -0.003(2) -0.0004(19)
C1 0.020(3) 0.016(2) 0.033(3) -0.003(2) 0.000(3) 0.000(2)
C2 0.020(3) 0.028(3) 0.023(3) -0.003(2) -0.003(2) 0.003(2)
C3 0.018(3) 0.037(4) 0.022(3) 0.000(2) -0.005(2) 0.006(2)
C4 0.026(3) 0.029(3) 0.027(3) 0.003(2) 0.010(3) 0.006(2)
C5 0.026(3) 0.021(2) 0.028(3) 0.006(2) -0.005(2) -0.002(3)
C6 0.022(3) 0.021(2) 0.027(3) -0.004(2) -0.010(3) 0.000(2)
C7 0.027(3) 0.016(2) 0.021(3) 0.0011(19) -0.005(3) -0.001(2)
C8 0.021(3) 0.026(3) 0.015(2) -0.004(2) 0.001(2) -0.002(2)
C9 0.027(3) 0.017(2) 0.023(2) 0.000(2) 0.006(2) -0.001(2)
C10 0.020(3) 0.014(2) 0.029(3) 0.0000(19) 0.003(2) -0.002(2)
C11 0.025(3) 0.034(3) 0.029(3) -0.001(2) -0.001(3) -0.001(3)
C12 0.036(4) 0.021(2) 0.030(3) -0.007(2) 0.006(3) 0.004(3)
C13 0.032(3) 0.031(3) 0.025(3) -0.001(2) 0.011(3) -0.004(3)
C14 0.018(3) 0.014(2) 0.030(3) -0.0046(19) -0.009(3) -0.004(2)
C15 0.034(4) 0.023(3) 0.041(3) -0.004(2) 0.009(3) 0.011(3)
C16 0.039(4) 0.035(3) 0.058(4) 0.007(3) 0.005(4) 0.020(3)
C17 0.054(5) 0.026(3) 0.049(4) 0.005(3) -0.001(4) 0.016(3)
C18 0.051(4) 0.013(2) 0.056(4) 0.002(2) 0.019(3) 0.007(3)
C19 0.028(3) 0.018(2) 0.020(3) -0.0007(19) -0.003(2) -0.003(2)
C20 0.020(3) 0.030(3) 0.016(3) 0.005(2) -0.005(2) 0.003(2)
C21 0.018(3) 0.028(3) 0.026(3) 0.005(2) -0.002(2) 0.002(2)
C22 0.019(3) 0.034(3) 0.046(3) 0.011(3) 0.004(3) 0.001(3)
C23 0.030(4) 0.031(3) 0.043(4) 0.002(3) -0.002(3) -0.006(3)
C24 0.025(3) 0.030(3) 0.042(3) 0.009(2) -0.013(3) -0.002(3)
C25 0.017(3) 0.018(2) 0.031(3) 0.002(2) 0.000(3) -0.001(2)
C26 0.024(3) 0.026(3) 0.028(3) 0.004(2) -0.010(3) 0.001(2)
C27 0.023(3) 0.021(2) 0.039(3) -0.005(2) -0.003(3) 0.005(2)
C28 0.0230(13) 0.0207(10) 0.0274(14) 0.0012(10) -0.0010(14) 0.0068(10)
C29 0.0221(8) 0.0233(8) 0.0251(9) 0.0013(8) -0.0012(8) 0.0064(7)
C30 0.0221(12) 0.0216(12) 0.0240(13) 0.0008(10) -0.0016(10) 0.0066(11)
C31 0.034(3) 0.022(2) 0.028(3) 0.006(2) 0.002(2) -0.005(3)
C32 0.029(4) 0.049(4) 0.025(3) -0.001(2) 0.001(3) 0.004(3)
C33 0.029(3) 0.023(3) 0.025(3) 0.002(2) -0.003(2) 0.008(2)
C34 0.033(4) 0.031(3) 0.023(3) 0.005(2) 0.000(3) 0.002(3)
C35 0.046(5) 0.047(3) 0.034(3) -0.017(3) -0.004(3) -0.009(3)

loop_
_atom_type_symbol
_atom_type_description
_atom_type_scat_dispersion_real
_atom_type_scat_dispersion_imag
_atom_type_scat_source
C C 0.0033 0.0016 'International Tables Vol C Tables 4.2.6.8 and 6.1.1.4'
H H 0.0000 0.0000 'International Tables Vol C Tables 4.2.6.8 and 6.1.1.4'
Br Br -0.2901 2.4595 'International Tables Vol C Tables 4.2.6.8 and 6.1.1.4'
N N 0.0061 0.0033 'International Tables Vol C Tables 4.2.6.8 and 6.1.1.4'
O O 0.0106 0.0060 'International Tables Vol C Tables 4.2.6.8 and 6.1.1.4'

loop_
_geom_angle_atom_site_label_1
_geom_angle_atom_site_label_2
_geom_angle_atom_site_label_3
_geom_angle
_geom_angle_site_symmetry_1
_geom_angle_site_symmetry_3
_geom_angle_publ_flag
C33 O1 C32 117.9(4) . . ?
C10 O3 C7 106.3(4) . . ?
C34 O5 C35 116.9(5) . . ?
C25 N1 N2 102.2(4) . . ?
N1 N2 C26 117.1(4) . . ?
C19 N2 N1 114.2(5) . . ?
C19 N2 C26 128.6(5) . . ?
C2 C1 C6 118.5(5) . . ?
C2 C1 C7 120.8(5) . . ?
C6 C1 C7 120.7(5) . . ?
C1 C2 H2 119.4 . . ?
C1 C2 C3 121.2(5) . . ?
C3 C2 H2 119.4 . . ?
C2 C3 C33 121.4(5) . . ?
C4 C3 C2 119.9(5) . . ?
C4 C3 C33 118.6(5) . . ?
C3 C4 H4 119.9 . . ?
C3 C4 C5 120.1(5) . . ?
C5 C4 H4 119.9 . . ?
C4 C5 C6 119.8(5) . . ?
C4 C5 C34 119.7(5) . . ?
C6 C5 C34 120.5(5) . . ?
C1 C6 H6 119.8 . . ?
C5 C6 C1 120.4(5) . . ?
C5 C6 H6 119.8 . . ?
O3 C7 C1 114.3(5) . . ?
C8 C7 O3 109.9(4) . . ?
C8 C7 C1 135.8(5) . . ?
C7 C8 C9 107.1(4) . . ?
C7 C8 C19 124.6(5) . . ?
C9 C8 C19 128.1(5) . . ?
C10 C9 C8 105.1(4) . . ?
C10 C9 C14 119.5(5) . . ?
C14 C9 C8 135.1(5) . . ?
O3 C10 C9 111.5(4) . . ?
O3 C10 C11 124.5(5) . . ?
C9 C10 C11 123.9(5) . . ?
C10 C11 H11 121.0 . . ?
C12 C11 C10 118.0(6) . . ?
C12 C11 H11 121.0 . . ?
C11 C12 H12 119.2 . . ?
C11 C12 C13 121.5(5) . . ?
C13 C12 H12 119.2 . . ?
C14 C13 C12 120.8(5) . . ?
C18 C13 C12 122.4(5) . . ?
C18 C13 C14 116.9(5) . . ?
C13 C14 C9 116.3(5) . . ?
C15 C14 C9 123.7(5) . . ?
C15 C14 C13 119.9(5) . . ?
C14 C15 H15 119.7 . . ?
C16 C15 C14 120.6(6) . . ?
C16 C15 H15 119.7 . . ?
C15 C16 H16 119.4 . . ?
C15 C16 C17 121.1(7) . . ?
C17 C16 H16 119.4 . . ?
C16 C17 H17 120.3 . . ?
C18 C17 C16 119.4(6) . . ?
C18 C17 H17 120.3 . . ?
C13 C18 H18 119.0 . . ?
C17 C18 C13 122.0(6) . . ?
C17 C18 H18 119.0 . . ?
N2 C19 C8 124.6(5) . . ?
N2 C19 C20 104.7(5) . . ?
C20 C19 C8 130.1(5) . . ?
C19 C20 C21 134.0(5) . . ?
C19 C20 C25 105.9(5) . . ?
C21 C20 C25 120.1(5) . . ?
C20 C21 H21 120.6 . . ?
C22 C21 C20 118.8(5) . . ?
C22 C21 H21 120.6 . . ?
C21 C22 H22 119.6 . . ?
C21 C22 C23 120.8(6) . . ?
C23 C22 H22 119.6 . . ?
C22 C23 H23 119.4 . . ?
C24 C23 C22 121.2(6) . . ?
C24 C23 H23 119.4 . . ?
C23 C24 H24 120.6 . . ?
C23 C24 C25 118.8(6) . . ?
C25 C24 H24 120.6 . . ?
N1 C25 C20 112.9(5) . . ?
N1 C25 C24 126.8(5) . . ?
C20 C25 C24 120.2(5) . . ?
N2 C26 C31 119.7(5) . . ?
C27 C26 N2 120.3(5) . . ?
C27 C26 C31 120.0(6) . . ?
C26 C27 H27 118.6 . . ?
C28 C27 C26 122.8(5) . . ?
C28 C27 H27 118.6 . . ?
C27 C28 H28 121.4 . . ?
C27 C28 C29 117.2(5) . . ?
C29 C28 H28 121.4 . . ?
C28 C29 Br1 117.9(4) . . ?
C28 C29 Br2 117.6(4) . . ?
C30 C29 Br1 122.2(4) . . ?
C30 C29 Br2 122.5(4) . . ?
C30 C29 C28 119.9(5) . . ?
C29 C30 H30 119.2 . . ?
C31 C30 C29 121.6(5) . . ?
C31 C30 H30 119.2 . . ?
C26 C31 H31 120.8 . . ?
C30 C31 C26 118.4(5) . . ?
C30 C31 H31 120.8 . . ?
O1 C32 H32A 109.5 . . ?
O1 C32 H32B 109.5 . . ?
O1 C32 H32C 109.5 . . ?
H32A C32 H32B 109.5 . . ?
H32A C32 H32C 109.5 . . ?
H32B C32 H32C 109.5 . . ?
O1 C33 C3 112.3(4) . . ?
O2 C33 O1 123.4(5) . . ?
O2 C33 C3 124.3(5) . . ?
O4 C34 O5 123.4(5) . . ?
O4 C34 C5 124.3(5) . . ?
O5 C34 C5 112.3(5) . . ?
O5 C35 H35A 109.5 . . ?
O5 C35 H35B 109.5 . . ?
O5 C35 H35C 109.5 . . ?
H35A C35 H35B 109.5 . . ?
H35A C35 H35C 109.5 . . ?
H35B C35 H35C 109.5 . . ?

loop_
_geom_bond_atom_site_label_1
_geom_bond_atom_site_label_2
_geom_bond_distance
_geom_bond_site_symmetry_2
_geom_bond_publ_flag
Br1 C29 1.874(6) . ?
Br2 C29 1.860(6) . ?
O1 C32 1.447(7) . ?
O1 C33 1.345(6) . ?
O2 C33 1.192(6) . ?
O3 C7 1.396(6) . ?
O3 C10 1.363(6) . ?
O4 C34 1.211(7) . ?
O5 C34 1.334(7) . ?
O5 C35 1.464(7) . ?
N1 N2 1.398(6) . ?
N1 C25 1.334(7) . ?
N2 C19 1.361(7) . ?
N2 C26 1.414(8) . ?
C1 C2 1.389(8) . ?
C1 C6 1.403(7) . ?
C1 C7 1.454(7) . ?
C2 H2 0.9300 . ?
C2 C3 1.391(8) . ?
C3 C4 1.380(8) . ?
C3 C33 1.490(7) . ?
C4 H4 0.9300 . ?
C4 C5 1.392(8) . ?
C5 C6 1.397(7) . ?
C5 C34 1.482(8) . ?
C6 H6 0.9300 . ?
C7 C8 1.360(8) . ?
C8 C9 1.448(7) . ?
C8 C19 1.459(7) . ?
C9 C10 1.375(7) . ?
C9 C14 1.437(7) . ?
C10 C11 1.411(7) . ?
C11 H11 0.9300 . ?
C11 C12 1.335(8) . ?
C12 H12 0.9300 . ?
C12 C13 1.439(8) . ?
C13 C14 1.431(7) . ?
C13 C18 1.424(8) . ?
C14 C15 1.389(8) . ?
C15 H15 0.9300 . ?
C15 C16 1.369(9) . ?
C16 H16 0.9300 . ?
C16 C17 1.391(9) . ?
C17 H17 0.9300 . ?
C17 C18 1.363(10) . ?
C18 H18 0.9300 . ?
C19 C20 1.395(8) . ?
C20 C21 1.411(8) . ?
C20 C25 1.413(8) . ?
C21 H21 0.9300 . ?
C21 C22 1.377(8) . ?
C22 H22 0.9300 . ?
C22 C23 1.434(9) . ?
C23 H23 0.9300 . ?
C23 C24 1.353(9) . ?
C24 H24 0.9300 . ?
C24 C25 1.428(8) . ?
C26 C27 1.376(8) . ?
C26 C31 1.421(8) . ?
C27 H27 0.9300 . ?
C27 C28 1.364(9) . ?
C28 H28 0.9300 . ?
C28 C29 1.449(7) . ?
C29 C30 1.381(8) . ?
C30 H30 0.9300 . ?
C30 C31 1.375(8) . ?
C31 H31 0.9300 . ?
C32 H32A 0.9600 . ?
C32 H32B 0.9600 . ?
C32 H32C 0.9600 . ?
C35 H35A 0.9600 . ?
C35 H35B 0.9600 . ?
C35 H35C 0.9600 . ?

loop_
_geom_torsion_atom_site_label_1
_geom_torsion_atom_site_label_2
_geom_torsion_atom_site_label_3
_geom_torsion_atom_site_label_4
_geom_torsion
_geom_torsion_site_symmetry_1
_geom_torsion_site_symmetry_2
_geom_torsion_site_symmetry_3
_geom_torsion_site_symmetry_4
_geom_torsion_publ_flag
Br1 C29 C30 C31 -177.5(4) . . . . ?
Br2 C29 C30 C31 -178.4(4) . . . . ?
O3 C7 C8 C9 -2.3(6) . . . . ?
O3 C7 C8 C19 -178.3(5) . . . . ?
O3 C10 C11 C12 177.7(5) . . . . ?
N1 N2 C19 C8 170.9(5) . . . . ?
N1 N2 C19 C20 -0.9(6) . . . . ?
N1 N2 C26 C27 -39.5(7) . . . . ?
N1 N2 C26 C31 141.6(5) . . . . ?
N2 N1 C25 C20 0.3(6) . . . . ?
N2 N1 C25 C24 -179.6(5) . . . . ?
N2 C19 C20 C21 -178.3(6) . . . . ?
N2 C19 C20 C25 1.1(6) . . . . ?
N2 C26 C27 C28 -177.1(5) . . . . ?
N2 C26 C31 C30 177.2(5) . . . . ?
C1 C2 C3 C4 0.9(9) . . . . ?
C1 C2 C3 C33 -177.3(5) . . . . ?
C1 C7 C8 C9 179.3(6) . . . . ?
C1 C7 C8 C19 3.3(11) . . . . ?
C2 C1 C6 C5 -2.1(9) . . . . ?
C2 C1 C7 O3 11.6(8) . . . . ?
C2 C1 C7 C8 -170.0(7) . . . . ?
C2 C3 C4 C5 -1.9(9) . . . . ?
C2 C3 C33 O1 -12.1(8) . . . . ?
C2 C3 C33 O2 167.1(6) . . . . ?
C3 C4 C5 C6 0.9(9) . . . . ?
C3 C4 C5 C34 -178.2(6) . . . . ?
C4 C3 C33 O1 169.6(5) . . . . ?
C4 C3 C33 O2 -11.2(9) . . . . ?
C4 C5 C6 C1 1.1(9) . . . . ?
C4 C5 C34 O4 0.6(9) . . . . ?
C4 C5 C34 O5 -179.8(5) . . . . ?
C6 C1 C2 C3 1.1(9) . . . . ?
C6 C1 C7 O3 -171.4(5) . . . . ?
C6 C1 C7 C8 7.0(11) . . . . ?
C6 C5 C34 O4 -178.4(6) . . . . ?
C6 C5 C34 O5 1.1(8) . . . . ?
C7 O3 C10 C9 0.7(6) . . . . ?
C7 O3 C10 C11 -177.1(5) . . . . ?
C7 C1 C2 C3 178.2(6) . . . . ?
C7 C1 C6 C5 -179.2(5) . . . . ?
C7 C8 C9 C10 2.6(6) . . . . ?
C7 C8 C9 C14 176.6(6) . . . . ?
C7 C8 C19 N2 -82.0(7) . . . . ?
C7 C8 C19 C20 87.6(8) . . . . ?
C8 C9 C10 O3 -2.0(6) . . . . ?
C8 C9 C10 C11 175.8(5) . . . . ?
C8 C9 C14 C13 -174.3(6) . . . . ?
C8 C9 C14 C15 5.1(10) . . . . ?
C8 C19 C20 C21 10.5(11) . . . . ?
C8 C19 C20 C25 -170.1(5) . . . . ?
C9 C8 C19 N2 102.8(7) . . . . ?
C9 C8 C19 C20 -87.5(8) . . . . ?
C9 C10 C11 C12 0.2(9) . . . . ?
C9 C14 C15 C16 -180.0(6) . . . . ?
C10 O3 C7 C1 179.8(5) . . . . ?
C10 O3 C7 C8 1.1(6) . . . . ?
C10 C9 C14 C13 -1.0(8) . . . . ?
C10 C9 C14 C15 178.4(6) . . . . ?
C10 C11 C12 C13 -0.7(9) . . . . ?
C11 C12 C13 C14 0.3(9) . . . . ?
C11 C12 C13 C18 -178.2(6) . . . . ?
C12 C13 C14 C9 0.6(8) . . . . ?
C12 C13 C14 C15 -178.9(6) . . . . ?
C12 C13 C18 C17 178.8(6) . . . . ?
C13 C14 C15 C16 -0.6(10) . . . . ?
C14 C9 C10 O3 -177.1(5) . . . . ?
C14 C9 C10 C11 0.7(8) . . . . ?
C14 C13 C18 C17 0.1(10) . . . . ?
C14 C15 C16 C17 1.5(11) . . . . ?
C15 C16 C17 C18 -1.6(11) . . . . ?
C16 C17 C18 C13 0.7(11) . . . . ?
C18 C13 C14 C9 179.2(5) . . . . ?
C18 C13 C14 C15 -0.2(9) . . . . ?
C19 N2 C26 C27 138.0(6) . . . . ?
C19 N2 C26 C31 -40.8(8) . . . . ?
C19 C8 C9 C10 178.5(6) . . . . ?
C19 C8 C9 C14 -7.6(11) . . . . ?
C19 C20 C21 C22 179.5(6) . . . . ?
C19 C20 C25 N1 -0.9(6) . . . . ?
C19 C20 C25 C24 179.0(5) . . . . ?
C20 C21 C22 C23 0.3(8) . . . . ?
C21 C20 C25 N1 178.6(5) . . . . ?
C21 C20 C25 C24 -1.5(8) . . . . ?
C21 C22 C23 C24 0.4(9) . . . . ?
C22 C23 C24 C25 -1.7(9) . . . . ?
C23 C24 C25 N1 -177.9(5) . . . . ?
C23 C24 C25 C20 2.2(8) . . . . ?
C25 N1 N2 C19 0.4(6) . . . . ?
C25 N1 N2 C26 178.3(4) . . . . ?
C25 C20 C21 C22 0.2(8) . . . . ?
C26 N2 C19 C8 -6.8(8) . . . . ?
C26 N2 C19 C20 -178.6(5) . . . . ?
C26 C27 C28 C29 1.3(9) . . . . ?
C27 C26 C31 C30 -1.6(8) . . . . ?
C27 C28 C29 Br1 177.6(4) . . . . ?
C27 C28 C29 Br2 178.4(4) . . . . ?
C27 C28 C29 C30 -4.5(8) . . . . ?
C28 C29 C30 C31 4.7(8) . . . . ?
C29 C30 C31 C26 -1.6(8) . . . . ?
C31 C26 C27 C28 1.7(9) . . . . ?
C32 O1 C33 O2 -5.0(9) . . . . ?
C32 O1 C33 C3 174.2(5) . . . . ?
C33 C3 C4 C5 176.4(5) . . . . ?
C34 C5 C6 C1 -179.8(5) . . . . ?
C35 O5 C34 O4 2.3(9) . . . . ?
C35 O5 C34 C5 -177.3(5) . . . . ?
